data_1561345
loop_
_publ_author_name
'Padalwar, Nitin Balkrushna'
'Vidyasagar, Kanamaluru'

_publ_section_title
;
 Synthetic and structural investigations of mercurous and mercuric
 organophosphonates and phenylarsonates
;
_journal_name_full 'Journal of Solid State Chemistry'
_journal_page_first 83
_journal_page_last 94
_journal_paper_doi 10.1016/j.jssc.2016.08.012
_journal_volume 243
_journal_year 2016
_chemical_formula_moiety 'C12 H12 Hg5 O14 P4'
_chemical_formula_sum 'C12 H12 Hg5 O14 P4'
_chemical_formula_weight 1507.06
_space_group_IT_number 15
_space_group_name_Hall '-C 2yc'
_space_group_name_H-M_alt 'C 1 2/c 1'
_symmetry_cell_setting monoclinic
_symmetry_space_group_name_Hall '-C 2yc'
_symmetry_space_group_name_H-M 'C 1 2/c 1'
_atom_sites_solution_hydrogens geom
_atom_sites_solution_primary direct
_atom_sites_solution_secondary difmap
_audit_creation_method SHELXL-97
_cell_angle_alpha 90.00
_cell_angle_beta 103.726(3)
_cell_angle_gamma 90.00
_cell_formula_units_Z 4
_cell_length_a 19.5015(19)
_cell_length_b 5.4898(5)
_cell_length_c 20.311(2)
_cell_measurement_reflns_used 17634
_cell_measurement_temperature 293(2)
_cell_measurement_theta_max 30.30
_cell_measurement_theta_min 2.60
_cell_volume 2112.4(4)
_computing_cell_refinement APEXII,Bruker,2004
_computing_data_collection APEXII,Bruker,2004
_computing_data_reduction SAINT,Bruker,2004
_computing_molecular_graphics 'ORTEP-3 (Farrugia, 1997)'
_computing_publication_material 'SHELXL-97 (Sheldrick, 1997)'
_computing_structure_refinement 'SHELXL-97 (Sheldrick, 1997)'
_computing_structure_solution 'SHELXS-97 (Sheldrick, 1997)'
_diffrn_ambient_temperature 293(2)
_diffrn_measured_fraction_theta_full 0.969
_diffrn_measured_fraction_theta_max 0.969
_diffrn_measurement_device_type 'Bruker ApexII ccd area detector'
_diffrn_measurement_method 'phi and omega scans'
_diffrn_radiation_monochromator graphite
_diffrn_radiation_source 'fine-focus sealed tube'
_diffrn_radiation_type MoK\a
_diffrn_radiation_wavelength 0.71073
_diffrn_reflns_av_R_equivalents 0.1517
_diffrn_reflns_av_sigmaI/netI 0.1391
_diffrn_reflns_limit_h_max 27
_diffrn_reflns_limit_h_min -27
_diffrn_reflns_limit_k_max 7
_diffrn_reflns_limit_k_min -7
_diffrn_reflns_limit_l_max 27
_diffrn_reflns_limit_l_min -28
_diffrn_reflns_number 17634
_diffrn_reflns_theta_full 30.30
_diffrn_reflns_theta_max 30.30
_diffrn_reflns_theta_min 2.60
_exptl_absorpt_coefficient_mu 36.593
_exptl_absorpt_correction_T_max 0.2620
_exptl_absorpt_correction_T_min 0.0513
_exptl_absorpt_correction_type multi-scan
_exptl_absorpt_process_details SADABS(Bruker,2004)
_exptl_crystal_colour colorless
_exptl_crystal_density_diffrn 4.739
_exptl_crystal_density_method 'not measured'
_exptl_crystal_description platelet
_exptl_crystal_F_000 2623
_exptl_crystal_size_max 0.20
_exptl_crystal_size_mid 0.15
_exptl_crystal_size_min 0.05
_refine_diff_density_max 3.429
_refine_diff_density_min -3.690
_refine_diff_density_rms 0.623
_refine_ls_extinction_method none
_refine_ls_goodness_of_fit_ref 1.094
_refine_ls_hydrogen_treatment mixed
_refine_ls_matrix_type full
_refine_ls_number_parameters 145
_refine_ls_number_reflns 3070
_refine_ls_number_restraints 0
_refine_ls_restrained_S_all 1.094
_refine_ls_R_factor_all 0.1509
_refine_ls_R_factor_gt 0.0892
_refine_ls_shift/su_max 0.002
_refine_ls_shift/su_mean 0.000
_refine_ls_structure_factor_coef Fsqd
_refine_ls_weighting_details 'calc w=1/[\s^2^(Fo^2^)+(0.0706P)^2^+75.5675P] where P=(Fo^2^+2Fc^2^)/3'
_refine_ls_weighting_scheme calc
_refine_ls_wR_factor_gt 0.1635
_refine_ls_wR_factor_ref 0.1842
_reflns_number_gt 1800
_reflns_number_total 3070
_reflns_threshold_expression >2sigma(I)
_cod_data_source_file JSSC-2016-243-83.cif
_cod_data_source_block Hg5O14P4C12H10
_cod_original_cell_volume 2112.3(4)
_cod_original_sg_symbol_Hall -c2yc
_cod_original_sg_symbol_H-M C2/c
_cod_database_code 1561345

loop_
_symmetry_equiv_pos_as_xyz
'x, y, z'
'-x, y, -z+1/2'
'x+1/2, y+1/2, z'
'-x+1/2, y+1/2, -z+1/2'
'-x, -y, -z'
'x, -y, z-1/2'
'-x+1/2, -y+1/2, -z'
'x+1/2, -y+1/2, z-1/2'

loop_
_atom_site_label
_atom_site_type_symbol
_atom_site_fract_x
_atom_site_fract_y
_atom_site_fract_z
_atom_site_U_iso_or_equiv
_atom_site_adp_type
_atom_site_occupancy
_atom_site_symmetry_multiplicity
_atom_site_calc_flag
_atom_site_refinement_flags
_atom_site_disorder_assembly
_atom_site_disorder_group
Hg1 Hg 0.48846(6) 0.41195(18) 0.18563(5) 0.0326(3) Uani 1 1 d . . .
Hg2 Hg 0.2500 0.2500 0.5000 0.0225(3) Uani 1 2 d S . .
Hg3 Hg 0.10519(5) 0.21587(15) 0.00114(4) 0.0210(2) Uani 1 1 d . . .
P1 P 0.4209(3) 0.1954(9) 0.4182(3) 0.0137(11) Uani 1 1 d . . .
P2 P 0.2963(3) 0.2136(9) 0.1002(3) 0.0161(11) Uani 1 1 d . . .
O1 O 0.4866(8) 0.343(3) 0.4153(7) 0.020(3) Uiso 1 1 d . . .
O2 O 0.0574(8) 0.431(2) 0.0625(7) 0.021(3) Uani 1 1 d . . .
O3 O 0.3790(8) 0.312(2) 0.4648(7) 0.018(3) Uani 1 1 d . . .
O4 O 0.1932(8) 0.450(2) 0.4217(7) 0.020(3) Uani 1 1 d . . .
O5 O 0.3542(9) 0.376(3) 0.0845(8) 0.029(4) Uani 1 1 d . . .
O6 O 0.2258(9) 0.321(3) 0.0735(8) 0.028(4) Uani 1 1 d . . .
O1W O 0.0481(9) 0.304(3) 0.3759(9) 0.031(4) Uani 1 1 d . . .
C1 C 0.3704(10) 0.184(4) 0.3318(10) 0.013(4) Uani 1 1 d . . .
C2 C 0.3319(11) 0.383(3) 0.3011(10) 0.015(4) Uani 1 1 d . . .
H2 H 0.3240 0.5145 0.3270 0.017 Uiso 1 1 calc R . .
C3 C 0.3052(12) 0.384(4) 0.2308(11) 0.020(5) Uani 1 1 d . . .
H3 H 0.2775 0.5134 0.2105 0.024 Uiso 1 1 calc R . .
C4 C 0.3191(11) 0.197(3) 0.1919(10) 0.014(4) Uiso 1 1 d . . .
H4 H 0.3054 0.2067 0.1449 0.017 Uiso 1 1 calc R . .
C5 C 0.1455(11) 0.491(4) 0.2763(10) 0.017(4) Uiso 1 1 d . . .
H5 H 0.1396 0.3561 0.3021 0.020 Uiso 1 1 calc R . .
C6 C 0.1195(11) 0.487(4) 0.2077(12) 0.021(5) Uani 1 1 d . . .

loop_
_atom_site_aniso_label
_atom_site_aniso_U_11
_atom_site_aniso_U_22
_atom_site_aniso_U_33
_atom_site_aniso_U_23
_atom_site_aniso_U_13
_atom_site_aniso_U_12
Hg1 0.0450(7) 0.0349(6) 0.0231(5) -0.0006(4) 0.0180(5) 0.0013(5)
Hg2 0.0237(7) 0.0182(6) 0.0216(6) 0.0085(5) -0.0025(5) -0.0003(5)
Hg3 0.0204(5) 0.0241(4) 0.0194(4) -0.0051(4) 0.0066(3) 0.0038(4)
P1 0.015(3) 0.015(2) 0.011(2) 0.001(2) 0.003(2) 0.000(2)
P2 0.018(3) 0.017(3) 0.012(3) -0.002(2) 0.002(2) -0.002(2)
O2 0.042(10) 0.015(7) 0.010(7) -0.008(6) 0.012(7) -0.001(7)
O3 0.024(9) 0.017(7) 0.016(8) -0.012(6) 0.010(7) -0.005(6)
O4 0.015(8) 0.017(7) 0.022(8) 0.009(6) -0.006(6) -0.004(6)
O5 0.038(10) 0.022(8) 0.037(10) -0.009(7) 0.030(9) -0.015(7)
O6 0.030(10) 0.021(8) 0.029(9) -0.004(7) 0.001(8) 0.015(7)
O1W 0.041(11) 0.021(8) 0.032(10) -0.005(7) 0.011(8) -0.008(8)
C1 0.004(9) 0.019(9) 0.015(10) 0.003(8) 0.003(8) -0.005(8)
C2 0.022(12) 0.011(9) 0.012(10) 0.004(8) 0.008(9) 0.008(8)
C3 0.019(12) 0.019(10) 0.018(11) -0.003(9) -0.003(9) -0.005(9)
C6 0.007(10) 0.018(10) 0.033(13) 0.014(9) -0.007(9) -0.006(9)

loop_
_atom_type_symbol
_atom_type_description
_atom_type_scat_dispersion_real
_atom_type_scat_dispersion_imag
_atom_type_scat_source
C C 0.0030 0.0020 'International Tables Vol C Tables 4.2.6.8 and 6.1.1.4'
H H 0.0000 0.0000 'International Tables Vol C Tables 4.2.6.8 and 6.1.1.4'
O O 0.0110 0.0060 'International Tables Vol C Tables 4.2.6.8 and 6.1.1.4'
P P 0.1020 0.0940 'International Tables Vol C Tables 4.2.6.8 and 6.1.1.4'
Hg Hg -2.3890 9.2270 'International Tables Vol C Tables 4.2.6.8 and 6.1.1.4'

loop_
_geom_angle_atom_site_label_1
_geom_angle_atom_site_label_2
_geom_angle_atom_site_label_3
_geom_angle
_geom_angle_site_symmetry_1
_geom_angle_site_symmetry_3
O1 Hg1 O1W 77.7(5) 2_655 4
O1 Hg1 Hg1 155.9(4) 2_655 2_655
O1W Hg1 Hg1 118.1(4) 4 2_655
O4 Hg2 O4 179.999(4) . 7_556
O2 Hg3 O5 157.4(6) . 7
O2 Hg3 O3 114.2(5) . 4_545
O5 Hg3 O3 88.2(5) 7 4_545
O2 Hg3 O6 90.5(6) . .
O5 Hg3 O6 93.1(6) 7 .
O3 Hg3 O6 90.3(5) 4_545 .
O2 Hg3 O1 91.1(5) . 8_455
O5 Hg3 O1 82.3(6) 7 8_455
O3 Hg3 O1 96.7(5) 4_545 8_455
O6 Hg3 O1 171.5(5) . 8_455
O3 P1 O1 112.1(8) . .
O3 P1 O2 113.1(8) . 4_545
O1 P1 O2 109.2(9) . 4_545
O3 P1 C1 111.7(9) . .
O1 P1 C1 104.5(8) . .
O2 P1 C1 105.7(9) 4_545 .
O6 P2 O5 111.1(10) . .
O6 P2 O4 116.4(9) . 4_545
O5 P2 O4 109.3(8) . 4_545
O6 P2 C4 112.2(9) . .
O5 P2 C4 103.3(9) . .
O4 P2 C4 103.5(9) 4_545 .
P1 O1 Hg1 119.3(8) . 2_655
P1 O1 Hg3 122.3(8) . 8_556
Hg1 O1 Hg3 106.6(5) 2_655 8_556
P1 O2 Hg3 123.5(9) 4 .
P1 O3 Hg3 122.1(8) . 4
P2 O4 Hg2 130.4(9) 4 .
P2 O5 Hg3 117.8(9) . 7
P2 O6 Hg3 141.4(9) . .
C6 C1 C2 119.2(19) 4_545 .
C6 C1 P1 118.3(15) 4_545 .
C2 C1 P1 121.6(15) . .
C1 C2 C3 119.5(18) . .
C4 C3 C2 121(2) . .
C3 C4 C5 119(2) . 4_545
C3 C4 P2 121.8(16) . .
C5 C4 P2 119.2(15) 4_545 .
C6 C5 C4 120.3(19) . 4
C5 C6 C1 121(2) . 4

loop_
_geom_bond_atom_site_label_1
_geom_bond_atom_site_label_2
_geom_bond_distance
_geom_bond_site_symmetry_2
Hg1 O1 2.248(14) 2_655
Hg1 O1W 2.508(15) 4
Hg1 Hg1 2.5460(19) 2_655
Hg2 O4 2.032(14) .
Hg2 O4 2.032(14) 7_556
Hg3 O2 2.090(13) .
Hg3 O5 2.135(14) 7
Hg3 O3 2.321(13) 4_545
Hg3 O6 2.526(17) .
Hg3 O1 2.565(15) 8_455
P1 O3 1.529(14) .
P1 O1 1.530(15) .
P1 O2 1.534(14) 4_545
P1 C1 1.80(2) .
P2 O6 1.475(17) .
P2 O5 1.532(15) .
P2 O4 1.541(14) 4_545
P2 C4 1.81(2) .
O1 Hg1 2.248(14) 2_655
O1 Hg3 2.565(15) 8_556
O2 P1 1.534(14) 4
O3 Hg3 2.321(13) 4
O4 P2 1.541(14) 4
O5 Hg3 2.135(14) 7
O1W Hg1 2.508(15) 4_545
C1 C6 1.39(3) 4_545
C1 C2 1.39(3) .
C2 C3 1.40(3) .
C3 C4 1.36(3) .
C4 C5 1.40(3) 4_545
C5 C6 1.36(3) .
C5 C4 1.40(3) 4
C6 C1 1.39(3) 4
